data_7041068
loop_
_publ_author_name
'Armstrong, Keith C.'
'Hohloch, Stephan'
'Lohrey, Trevor D.'
'Zarkesh, Ryan A.'
'Arnold, John'
'Anstey, Mitchell R.'

_publ_section_title
;
 Control of clustering behavior in anionic cerium(iii) corrole complexes:
 from oligomers to monomers.
;
_journal_issue 46
_journal_name_full 'Dalton transactions (Cambridge, England : 2003)'
_journal_page_first 18653
_journal_page_last 18660
_journal_paper_doi 10.1039/c6dt03884k
_journal_volume 45
_journal_year 2016
_chemical_formula_sum 'C106 H94 B2 Ce2 K2 N20 O2'
_chemical_formula_weight 2060.07
_space_group_crystal_system triclinic
_space_group_IT_number 2
_space_group_name_Hall '-P 1'
_space_group_name_H-M_alt 'P -1'
_symmetry_space_group_name_Hall '-P 1'
_symmetry_space_group_name_H-M 'P -1'
_atom_sites_solution_hydrogens geom
_audit_creation_method SHELXL-2014/7
_audit_update_record
;
2016-05-27 deposited with the CCDC.
2016-10-31 downloaded from the CCDC.
;
_cell_angle_alpha 107.040(2)
_cell_angle_beta 103.868(2)
_cell_angle_gamma 97.317(2)
_cell_formula_units_Z 1
_cell_length_a 11.1309(5)
_cell_length_b 13.3627(6)
_cell_length_c 19.9803(8)
_cell_measurement_reflns_used 7809
_cell_measurement_temperature 100(2)
_cell_measurement_theta_max 25.39
_cell_measurement_theta_min 1.11
_cell_volume 2695.3(2)
_computing_cell_refinement 'Bruker ApexII suite, 2015'
_computing_data_collection 'Bruker ApexII suite, 2015'
_computing_data_reduction 'Bruker ApexII suite, 2015'
_computing_structure_refinement 'SHELXL-2014/7 (Sheldrick, 2014)'
_diffrn_ambient_temperature 100(2)
_diffrn_measured_fraction_theta_full 1.000
_diffrn_measured_fraction_theta_max 0.994
_diffrn_measurement_device_type 'Bruker Quazar'
_diffrn_measurement_method 'omega phi scans'
_diffrn_radiation_type MoK\a
_diffrn_radiation_wavelength 0.71073
_diffrn_reflns_av_R_equivalents 0.0665
_diffrn_reflns_av_unetI/netI 0.0787
_diffrn_reflns_Laue_measured_fraction_full 1.000
_diffrn_reflns_Laue_measured_fraction_max 0.994
_diffrn_reflns_limit_h_max 13
_diffrn_reflns_limit_h_min -13
_diffrn_reflns_limit_k_max 16
_diffrn_reflns_limit_k_min -16
_diffrn_reflns_limit_l_max 23
_diffrn_reflns_limit_l_min -24
_diffrn_reflns_number 33820
_diffrn_reflns_point_group_measured_fraction_full 1.000
_diffrn_reflns_point_group_measured_fraction_max 0.994
_diffrn_reflns_theta_full 25.242
_diffrn_reflns_theta_max 25.395
_diffrn_reflns_theta_min 1.115
_exptl_absorpt_coefficient_mu 0.966
_exptl_absorpt_correction_T_max 0.745
_exptl_absorpt_correction_T_min 0.505
_exptl_absorpt_correction_type multi-scan
_exptl_absorpt_process_details 'Blessing, 1995'
_exptl_crystal_colour red
_exptl_crystal_density_diffrn 1.269
_exptl_crystal_description needle
_exptl_crystal_F_000 1050
_exptl_crystal_size_max 0.12
_exptl_crystal_size_mid 0.02
_exptl_crystal_size_min 0.02
_refine_diff_density_max 1.551
_refine_diff_density_min -1.278
_refine_diff_density_rms 0.105
_refine_ls_extinction_method none
_refine_ls_goodness_of_fit_ref 0.995
_refine_ls_hydrogen_treatment constr
_refine_ls_matrix_type full
_refine_ls_number_parameters 611
_refine_ls_number_reflns 9860
_refine_ls_number_restraints 0
_refine_ls_restrained_S_all 0.995
_refine_ls_R_factor_all 0.0631
_refine_ls_R_factor_gt 0.0479
_refine_ls_shift/su_max 0.001
_refine_ls_shift/su_mean 0.000
_refine_ls_structure_factor_coef Fsqd
_refine_ls_weighting_details 'w=1/[\s^2^(Fo^2^)+(0.0555P)^2^] where P=(Fo^2^+2Fc^2^)/3'
_refine_ls_weighting_scheme calc
_refine_ls_wR_factor_gt 0.1054
_refine_ls_wR_factor_ref 0.1106
_reflns_Friedel_coverage 0.000
_reflns_number_gt 7809
_reflns_number_total 9860
_reflns_threshold_expression 'I > 2\s(I)'
_cod_data_source_file c6dt03884k2.cif
_cod_data_source_block shelx
_cod_depositor_comments 'Adding full bibliography for 7041067--7041071.cif.'
_cod_database_code 7041068
_shelx_shelxl_version_number 2014/7
_shelx_space_group_comment
;
The symmetry employed for this shelxl refinement is uniquely defined
by the following loop, which should always be used as a source of
symmetry information in preference to the above space-group names.
They are only intended as comments.
;
_platon_squeeze_void_probe_radius 1.20

loop_
_space_group_symop_operation_xyz
'x, y, z'
'-x, -y, -z'

loop_
_atom_site_label
_atom_site_type_symbol
_atom_site_fract_x
_atom_site_fract_y
_atom_site_fract_z
_atom_site_U_iso_or_equiv
_atom_site_adp_type
_atom_site_occupancy
_atom_site_site_symmetry_order
_atom_site_calc_flag
_atom_site_refinement_flags_posn
_atom_site_refinement_flags_adp
Ce1 Ce 0.24931(2) 0.57424(2) 0.22074(2) 0.02124(9) Uani 1 1 d . .
K1 K 0.57549(8) 0.54691(8) 0.27251(5) 0.0314(2) Uani 1 1 d . .
N2 N 0.4405(3) 0.6728(2) 0.20714(18) 0.0204(7) Uani 1 1 d . .
N4 N 0.3232(3) 0.4364(3) 0.26737(18) 0.0211(7) Uani 1 1 d . .
N30 N 0.0246(3) 0.4539(3) 0.18941(18) 0.0258(8) Uani 1 1 d . .
N31 N -0.0856(3) 0.4824(3) 0.16194(18) 0.0276(8) Uani 1 1 d . .
N21 N -0.0201(3) 0.6141(3) 0.10105(19) 0.0290(8) Uani 1 1 d . .
N20 N 0.1082(3) 0.6175(3) 0.11316(18) 0.0276(8) Uani 1 1 d . .
N1 N 0.4087(3) 0.6640(2) 0.33809(17) 0.0198(7) Uani 1 1 d . .
N11 N -0.0251(3) 0.6818(3) 0.23238(18) 0.0285(8) Uani 1 1 d . .
N10 N 0.0980(3) 0.6915(3) 0.27254(18) 0.0267(8) Uani 1 1 d . .
N3 N 0.3654(3) 0.4677(2) 0.14387(17) 0.0212(7) Uani 1 1 d . .
C11 C 0.3353(4) 0.2924(3) 0.1591(2) 0.0220(9) Uani 1 1 d . .
C3 C 0.5168(4) 0.7723(3) 0.2473(2) 0.0195(9) Uani 1 1 d . .
C16 C 0.3303(3) 0.5368(3) 0.3949(2) 0.0195(9) Uani 1 1 d . .
C12 C 0.3151(4) 0.3302(3) 0.2283(2) 0.0211(9) Uani 1 1 d . .
C18 C 0.4144(4) 0.7410(3) 0.4582(2) 0.0226(9) Uani 1 1 d . .
H18 H 0.4013 0.7497 0.5047 0.027 Uiso 1 1 calc R U
C2 C 0.5228(4) 0.8235(3) 0.3217(2) 0.0220(9) Uani 1 1 d . .
C8 C 0.4802(4) 0.4389(3) 0.0627(2) 0.0259(10) Uani 1 1 d . .
H8 H 0.5309 0.4513 0.0326 0.031 Uiso 1 1 calc R U
C4 C 0.5971(4) 0.7992(3) 0.2064(2) 0.0239(9) Uani 1 1 d . .
H4 H 0.6556 0.8650 0.2197 0.029 Uiso 1 1 calc R U
C6 C 0.4776(4) 0.6316(3) 0.1452(2) 0.0201(9) Uani 1 1 d . .
C20 C 0.6090(4) 0.9309(3) 0.3605(2) 0.0229(9) Uani 1 1 d . .
C29 C 0.3411(4) 0.1769(3) 0.1273(2) 0.0254(9) Uani 1 1 d . .
C34 C 0.4538(4) 0.1433(3) 0.1479(2) 0.0245(9) Uani 1 1 d . .
C9 C 0.4347(4) 0.3416(3) 0.0674(2) 0.0270(10) Uani 1 1 d . .
H9 H 0.4461 0.2740 0.0401 0.032 Uiso 1 1 calc R U
C1 C 0.4670(4) 0.7721(3) 0.3625(2) 0.0199(9) Uani 1 1 d . .
C300 C -0.0084(4) 0.3540(3) 0.1888(2) 0.0288(10) Uani 1 1 d . .
H300 H 0.0492 0.3140 0.2058 0.035 Uiso 1 1 calc R U
C19 C 0.4693(4) 0.8194(3) 0.4370(2) 0.0231(9) Uani 1 1 d . .
H19 H 0.5030 0.8924 0.4666 0.028 Uiso 1 1 calc R U
C7 C 0.4375(4) 0.5178(3) 0.1112(2) 0.0237(9) Uani 1 1 d . .
C5 C 0.5738(4) 0.7111(3) 0.1433(2) 0.0236(9) Uani 1 1 d . .
H5 H 0.6145 0.7050 0.1060 0.028 Uiso 1 1 calc R U
C15 C 0.3124(3) 0.4416(3) 0.3362(2) 0.0193(9) Uani 1 1 d . .
C24 C 0.6592(4) 1.1206(3) 0.3809(2) 0.0301(10) Uani 1 1 d . .
H24 H 0.6361 1.1819 0.3710 0.036 Uiso 1 1 calc R U
C17 C 0.3797(3) 0.6418(3) 0.3962(2) 0.0198(9) Uani 1 1 d . .
C13 C 0.2946(3) 0.2665(3) 0.2724(2) 0.0236(9) Uani 1 1 d . .
H13 H 0.2847 0.1909 0.2583 0.028 Uiso 1 1 calc R U
C100 C 0.1201(4) 0.7747(3) 0.3327(2) 0.0310(10) Uani 1 1 d . .
H100 H 0.1984 0.8008 0.3704 0.037 Uiso 1 1 calc R U
C10 C 0.3672(4) 0.3603(3) 0.1206(2) 0.0225(9) Uani 1 1 d . .
C25 C 0.5739(4) 1.0220(3) 0.3458(2) 0.0255(9) Uani 1 1 d . .
C21 C 0.7274(4) 0.9412(3) 0.4100(2) 0.0285(10) Uani 1 1 d . .
C101 C 0.0129(4) 0.8194(4) 0.3335(2) 0.0389(12) Uani 1 1 d . .
H101 H 0.0035 0.8786 0.3706 0.047 Uiso 1 1 calc R U
C202 C -0.0672(4) 0.6297(4) 0.0376(2) 0.0333(11) Uani 1 1 d . .
H202 H -0.1534 0.6300 0.0171 0.040 Uiso 1 1 calc R U
C23 C 0.7761(4) 1.1325(3) 0.4295(2) 0.0313(10) Uani 1 1 d . .
C14 C 0.2917(4) 0.3325(3) 0.3380(2) 0.0240(9) Uani 1 1 d . .
H14 H 0.2786 0.3115 0.3777 0.029 Uiso 1 1 calc R U
C102 C -0.0746(4) 0.7588(4) 0.2691(2) 0.0366(11) Uani 1 1 d . .
H102 H -0.1579 0.7693 0.2527 0.044 Uiso 1 1 calc R U
C301 C -0.1387(4) 0.3165(4) 0.1599(3) 0.0410(12) Uani 1 1 d . .
H301 H -0.1863 0.2480 0.1528 0.049 Uiso 1 1 calc R U
C201 C 0.0286(4) 0.6452(4) 0.0067(2) 0.0352(11) Uani 1 1 d . .
H201 H 0.0230 0.6588 -0.0379 0.042 Uiso 1 1 calc R U
C200 C 0.1362(4) 0.6362(3) 0.0559(2) 0.0315(10) Uani 1 1 d . .
H200 H 0.2183 0.6425 0.0495 0.038 Uiso 1 1 calc R U
C302 C -0.1832(4) 0.4000(4) 0.1440(2) 0.0366(11) Uani 1 1 d . .
H302 H -0.2696 0.3997 0.1235 0.044 Uiso 1 1 calc R U
C32 C 0.3588(4) -0.0352(3) 0.0606(2) 0.0323(11) Uani 1 1 d . .
C22 C 0.8079(4) 1.0418(3) 0.4440(3) 0.0327(11) Uani 1 1 d . .
H22 H 0.8869 1.0488 0.4782 0.039 Uiso 1 1 calc R U
C28 C 0.4469(4) 1.0139(4) 0.2956(3) 0.0382(12) Uani 1 1 d . .
H28A H 0.4290 1.0857 0.3030 0.057 Uiso 1 1 calc R U
H28B H 0.3819 0.9694 0.3063 0.057 Uiso 1 1 calc R U
H28C H 0.4464 0.9814 0.2448 0.057 Uiso 1 1 calc R U
C33 C 0.4602(4) 0.0376(3) 0.1145(2) 0.0302(10) Uani 1 1 d . .
H33 H 0.5368 0.0149 0.1293 0.036 Uiso 1 1 calc R U
C30 C 0.2380(4) 0.1050(4) 0.0738(3) 0.0444(13) Uani 1 1 d . .
C26 C 0.7687(4) 0.8458(4) 0.4263(3) 0.0379(12) Uani 1 1 d . .
H26A H 0.7120 0.8166 0.4499 0.057 Uiso 1 1 calc R U
H26B H 0.8555 0.8677 0.4590 0.057 Uiso 1 1 calc R U
H26C H 0.7654 0.7908 0.3805 0.057 Uiso 1 1 calc R U
C37 C 0.5670(4) 0.2199(4) 0.2062(3) 0.0403(12) Uani 1 1 d . .
H37A H 0.6364 0.1825 0.2146 0.061 Uiso 1 1 calc R U
H37B H 0.5445 0.2475 0.2517 0.061 Uiso 1 1 calc R U
H37C H 0.5938 0.2796 0.1902 0.061 Uiso 1 1 calc R U
C27 C 0.8638(5) 1.2410(4) 0.4673(3) 0.0460(13) Uani 1 1 d . .
H27A H 0.8511 1.2844 0.4353 0.069 Uiso 1 1 calc R U
H27B H 0.9517 1.2324 0.4783 0.069 Uiso 1 1 calc R U
H27C H 0.8455 1.2768 0.5130 0.069 Uiso 1 1 calc R U
B1 B -0.0861(4) 0.5957(4) 0.1579(2) 0.0230(10) Uani 1 1 d . .
H1 H -0.1764 0.6012 0.1410 0.028 Uiso 1 1 calc R U
C36 C 0.3698(5) -0.1476(4) 0.0231(3) 0.0434(13) Uani 1 1 d . .
H36A H 0.2849 -0.1937 -0.0001 0.065 Uiso 1 1 calc R U
H36B H 0.4184 -0.1746 0.0592 0.065 Uiso 1 1 calc R U
H36C H 0.4130 -0.1477 -0.0142 0.065 Uiso 1 1 calc R U
C31 C 0.2477(5) -0.0005(4) 0.0416(3) 0.0517(15) Uani 1 1 d . .
H31 H 0.1759 -0.0499 0.0056 0.062 Uiso 1 1 calc R U
C35 C 0.1140(5) 0.1395(5) 0.0515(4) 0.102(3) Uani 1 1 d . .
H35A H 0.0645 0.1327 0.0850 0.152 Uiso 1 1 calc R U
H35B H 0.0658 0.0939 0.0015 0.152 Uiso 1 1 calc R U
H35C H 0.1316 0.2143 0.0535 0.152 Uiso 1 1 calc R U
C38 C 0.3033(4) 0.5258(3) 0.4621(2) 0.0201(9) Uani 1 1 d . .
C40 C 0.1559(4) 0.4616(3) 0.5206(2) 0.0247(9) Uani 1 1 d . .
H40 H 0.0748 0.4233 0.5163 0.030 Uiso 1 1 calc R U
C39 C 0.1862(4) 0.4715(3) 0.4587(2) 0.0233(9) Uani 1 1 d . .
H39 H 0.1241 0.4398 0.4124 0.028 Uiso 1 1 calc R U
C43 C 0.3924(4) 0.5691(3) 0.5309(2) 0.0221(9) Uani 1 1 d . .
H43 H 0.4748 0.6048 0.5352 0.027 Uiso 1 1 calc R U
O1 O 0.2259(2) 0.5050(2) 0.65336(15) 0.0276(7) Uani 1 1 d . .
C42 C 0.3639(4) 0.5612(3) 0.5931(2) 0.0220(9) Uani 1 1 d . .
H42 H 0.4262 0.5923 0.6394 0.026 Uiso 1 1 calc R U
C41 C 0.2452(4) 0.5081(3) 0.5883(2) 0.0228(9) Uani 1 1 d . .
C44 C 0.1005(4) 0.4592(5) 0.6517(3) 0.0478(14) Uani 1 1 d . .
H44A H 0.0397 0.4967 0.6306 0.072 Uiso 1 1 calc R U
H44B H 0.0983 0.4665 0.7016 0.072 Uiso 1 1 calc R U
H44C H 0.0780 0.3831 0.6217 0.072 Uiso 1 1 calc R U

loop_
_atom_site_aniso_label
_atom_site_aniso_U_11
_atom_site_aniso_U_22
_atom_site_aniso_U_33
_atom_site_aniso_U_23
_atom_site_aniso_U_13
_atom_site_aniso_U_12
Ce1 0.01696(13) 0.02273(14) 0.02476(15) 0.00828(10) 0.00703(10) 0.00428(9)
K1 0.0215(5) 0.0404(6) 0.0389(6) 0.0219(5) 0.0085(4) 0.0095(4)
N2 0.0192(17) 0.0184(18) 0.0262(19) 0.0094(15) 0.0093(15) 0.0040(14)
N4 0.0182(17) 0.0227(18) 0.0228(19) 0.0083(15) 0.0065(15) 0.0024(14)
N30 0.0180(18) 0.028(2) 0.030(2) 0.0089(17) 0.0069(16) 0.0047(15)
N31 0.0198(18) 0.040(2) 0.023(2) 0.0086(17) 0.0067(16) 0.0069(17)
N21 0.028(2) 0.033(2) 0.027(2) 0.0100(17) 0.0071(17) 0.0137(17)
N20 0.0247(19) 0.032(2) 0.028(2) 0.0085(17) 0.0107(16) 0.0103(16)
N1 0.0215(18) 0.0188(18) 0.0211(18) 0.0092(15) 0.0080(15) 0.0013(14)
N11 0.0235(19) 0.038(2) 0.024(2) 0.0080(17) 0.0080(16) 0.0130(17)
N10 0.0236(19) 0.029(2) 0.027(2) 0.0062(17) 0.0081(16) 0.0099(16)
N3 0.0210(18) 0.0199(18) 0.0226(19) 0.0049(15) 0.0086(15) 0.0050(15)
C11 0.018(2) 0.019(2) 0.029(2) 0.0101(19) 0.0046(18) 0.0037(17)
C3 0.018(2) 0.020(2) 0.024(2) 0.0123(18) 0.0047(18) 0.0057(17)
C16 0.015(2) 0.023(2) 0.021(2) 0.0125(18) 0.0036(17) -0.0005(17)
C12 0.015(2) 0.018(2) 0.026(2) 0.0066(18) 0.0016(18) 0.0010(17)
C18 0.019(2) 0.030(2) 0.022(2) 0.0119(19) 0.0095(18) 0.0028(18)
C2 0.019(2) 0.019(2) 0.031(2) 0.0110(19) 0.0093(19) 0.0043(17)
C8 0.030(2) 0.029(2) 0.024(2) 0.011(2) 0.010(2) 0.011(2)
C4 0.018(2) 0.029(2) 0.028(2) 0.014(2) 0.0077(18) 0.0034(18)
C6 0.021(2) 0.021(2) 0.023(2) 0.0106(18) 0.0092(18) 0.0070(17)
C20 0.021(2) 0.022(2) 0.028(2) 0.0093(19) 0.0124(19) 0.0021(18)
C29 0.026(2) 0.024(2) 0.027(2) 0.0089(19) 0.009(2) 0.0078(19)
C34 0.024(2) 0.029(2) 0.024(2) 0.0126(19) 0.0096(19) 0.0061(19)
C9 0.033(2) 0.022(2) 0.026(2) 0.0025(19) 0.011(2) 0.0132(19)
C1 0.017(2) 0.019(2) 0.024(2) 0.0085(18) 0.0051(17) 0.0034(17)
C300 0.027(2) 0.032(3) 0.027(2) 0.011(2) 0.008(2) 0.001(2)
C19 0.022(2) 0.019(2) 0.022(2) 0.0028(18) 0.0032(18) -0.0031(17)
C7 0.021(2) 0.030(2) 0.024(2) 0.014(2) 0.0062(18) 0.0074(18)
C5 0.022(2) 0.029(2) 0.028(2) 0.015(2) 0.0115(19) 0.0116(19)
C15 0.0105(19) 0.022(2) 0.022(2) 0.0079(18) 0.0017(17) -0.0008(16)
C24 0.041(3) 0.021(2) 0.032(3) 0.009(2) 0.017(2) 0.005(2)
C17 0.016(2) 0.023(2) 0.022(2) 0.0084(18) 0.0081(17) 0.0012(17)
C13 0.015(2) 0.020(2) 0.037(3) 0.014(2) 0.0069(19) 0.0012(17)
C100 0.030(2) 0.031(3) 0.026(2) 0.002(2) 0.006(2) 0.007(2)
C10 0.024(2) 0.019(2) 0.021(2) 0.0030(18) 0.0037(18) 0.0077(18)
C25 0.030(2) 0.023(2) 0.028(2) 0.0109(19) 0.015(2) 0.0052(19)
C21 0.027(2) 0.024(2) 0.035(3) 0.010(2) 0.012(2) 0.0007(19)
C101 0.043(3) 0.042(3) 0.027(3) 0.000(2) 0.011(2) 0.019(2)
C202 0.032(3) 0.044(3) 0.024(2) 0.014(2) 0.002(2) 0.014(2)
C23 0.032(3) 0.025(2) 0.032(3) 0.002(2) 0.014(2) -0.003(2)
C14 0.019(2) 0.035(2) 0.017(2) 0.0085(19) 0.0029(18) 0.0087(19)
C102 0.029(3) 0.050(3) 0.035(3) 0.009(2) 0.014(2) 0.023(2)
C301 0.027(3) 0.036(3) 0.055(3) 0.012(3) 0.011(2) -0.005(2)
C201 0.047(3) 0.041(3) 0.023(2) 0.015(2) 0.011(2) 0.017(2)
C200 0.032(3) 0.042(3) 0.028(3) 0.018(2) 0.012(2) 0.013(2)
C302 0.022(2) 0.045(3) 0.034(3) 0.007(2) 0.004(2) 0.001(2)
C32 0.038(3) 0.024(2) 0.037(3) 0.009(2) 0.013(2) 0.013(2)
C22 0.023(2) 0.029(3) 0.041(3) 0.008(2) 0.008(2) -0.001(2)
C28 0.039(3) 0.030(3) 0.050(3) 0.022(2) 0.010(2) 0.009(2)
C33 0.033(3) 0.026(2) 0.034(3) 0.011(2) 0.010(2) 0.011(2)
C30 0.032(3) 0.024(3) 0.060(3) 0.000(2) -0.005(2) 0.011(2)
C26 0.023(2) 0.038(3) 0.057(3) 0.023(3) 0.010(2) 0.006(2)
C37 0.026(2) 0.040(3) 0.047(3) 0.008(2) 0.002(2) 0.012(2)
C27 0.042(3) 0.031(3) 0.056(3) 0.008(3) 0.013(3) -0.004(2)
B1 0.017(2) 0.035(3) 0.023(3) 0.012(2) 0.007(2) 0.015(2)
C36 0.046(3) 0.028(3) 0.052(3) 0.007(2) 0.010(3) 0.016(2)
C31 0.034(3) 0.027(3) 0.072(4) -0.001(3) -0.002(3) 0.010(2)
C35 0.044(4) 0.040(4) 0.149(7) -0.025(4) -0.038(4) 0.018(3)
C38 0.016(2) 0.019(2) 0.027(2) 0.0107(18) 0.0071(18) 0.0014(17)
C40 0.015(2) 0.028(2) 0.035(3) 0.017(2) 0.0072(19) 0.0031(18)
C39 0.018(2) 0.028(2) 0.025(2) 0.0117(19) 0.0057(18) 0.0054(18)
C43 0.016(2) 0.021(2) 0.029(2) 0.0099(19) 0.0061(18) 0.0013(17)
O1 0.0206(15) 0.0433(18) 0.0275(17) 0.0194(14) 0.0127(13) 0.0073(13)
C42 0.024(2) 0.024(2) 0.020(2) 0.0108(18) 0.0058(18) 0.0045(18)
C41 0.018(2) 0.031(2) 0.027(2) 0.016(2) 0.0105(19) 0.0086(18)
C44 0.020(2) 0.092(4) 0.045(3) 0.040(3) 0.016(2) 0.010(3)

loop_
_atom_type_symbol
_atom_type_description
_atom_type_scat_dispersion_real
_atom_type_scat_dispersion_imag
_atom_type_scat_source
C C 0.0033 0.0016 'International Tables Vol C Tables 4.2.6.8 and 6.1.1.4'
H H 0.0000 0.0000 'International Tables Vol C Tables 4.2.6.8 and 6.1.1.4'
B B 0.0013 0.0007 'International Tables Vol C Tables 4.2.6.8 and 6.1.1.4'
N N 0.0061 0.0033 'International Tables Vol C Tables 4.2.6.8 and 6.1.1.4'
O O 0.0106 0.0060 'International Tables Vol C Tables 4.2.6.8 and 6.1.1.4'
K K 0.2009 0.2494 'International Tables Vol C Tables 4.2.6.8 and 6.1.1.4'
Ce Ce -0.2486 2.6331 'International Tables Vol C Tables 4.2.6.8 and 6.1.1.4'

loop_
_geom_angle_atom_site_label_1
_geom_angle_atom_site_label_2
_geom_angle_atom_site_label_3
_geom_angle
_geom_angle_site_symmetry_1
_geom_angle_site_symmetry_3
N1 Ce1 N4 72.29(10) . .
N1 Ce1 N2 68.43(10) . .
N4 Ce1 N2 104.34(10) . .
N1 Ce1 N3 103.84(11) . .
N4 Ce1 N3 67.96(10) . .
N2 Ce1 N3 62.83(10) . .
N1 Ce1 N20 140.43(10) . .
N4 Ce1 N20 147.10(11) . .
N2 Ce1 N20 90.19(10) . .
N3 Ce1 N20 94.25(10) . .
N1 Ce1 N30 130.01(10) . .
N4 Ce1 N30 83.84(10) . .
N2 Ce1 N30 161.55(11) . .
N3 Ce1 N30 106.77(10) . .
N20 Ce1 N30 74.90(10) . .
N1 Ce1 N10 87.43(10) . .
N4 Ce1 N10 123.69(10) . .
N2 Ce1 N10 116.07(10) . .
N3 Ce1 N10 166.41(10) . .
N20 Ce1 N10 72.16(10) . .
N30 Ce1 N10 70.14(11) . .
N1 Ce1 K1 52.47(8) . .
N4 Ce1 K1 54.38(7) . .
N2 Ce1 K1 50.21(7) . .
N3 Ce1 K1 51.43(7) . .
N20 Ce1 K1 134.62(8) . .
N30 Ce1 K1 136.81(7) . .
N10 Ce1 K1 139.64(8) . .
O1 K1 N2 157.23(10) 2_666 .
O1 K1 N3 143.24(10) 2_666 .
N2 K1 N3 54.63(9) . .
O1 K1 N1 124.36(9) 2_666 .
N2 K1 N1 58.10(9) . .
N3 K1 N1 85.05(9) . .
O1 K1 N4 116.51(9) 2_666 .
N2 K1 N4 84.74(9) . .
N3 K1 N4 56.59(9) . .
N1 K1 N4 58.82(9) . .
O1 K1 C6 144.24(10) 2_666 .
N2 K1 C6 26.47(9) . .
N3 K1 C6 46.72(9) . .
N1 K1 C6 84.30(9) . .
N4 K1 C6 95.97(10) . .
O1 K1 C7 138.66(10) 2_666 .
N2 K1 C7 46.91(10) . .
N3 K1 C7 26.24(9) . .
N1 K1 C7 96.99(10) . .
N4 K1 C7 82.65(10) . .
C6 K1 C7 26.67(10) . .
O1 K1 C3 134.09(10) 2_666 .
N2 K1 C3 24.15(9) . .
N3 K1 C3 78.55(9) . .
N1 K1 C3 57.30(9) . .
N4 K1 C3 102.28(9) . .
C6 K1 C3 40.64(10) . .
C7 K1 C3 66.45(10) . .
O1 K1 C41 23.08(9) 2_666 2_666
N2 K1 C41 155.17(10) . 2_666
N3 K1 C41 146.10(10) . 2_666
N1 K1 C41 102.98(9) . 2_666
N4 K1 C41 99.22(9) . 2_666
C6 K1 C41 164.79(10) . 2_666
C7 K1 C41 157.71(11) . 2_666
C3 K1 C41 133.56(10) . 2_666
O1 K1 C42 43.77(9) 2_666 2_666
N2 K1 C42 148.92(10) . 2_666
N3 K1 C42 125.83(10) . 2_666
N1 K1 C42 90.97(9) . 2_666
N4 K1 C42 75.45(9) . 2_666
C6 K1 C42 171.41(10) . 2_666
C7 K1 C42 148.36(11) . 2_666
C3 K1 C42 140.25(10) . 2_666
C41 K1 C42 23.78(9) 2_666 2_666
O1 K1 C10 120.09(9) 2_666 .
N2 K1 C10 77.83(9) . .
N3 K1 C10 23.44(9) . .
N1 K1 C10 101.66(9) . .
N4 K1 C10 55.61(9) . .
C6 K1 C10 65.55(10) . .
C7 K1 C10 39.76(10) . .
C3 K1 C10 101.42(9) . .
C41 K1 C10 124.60(10) 2_666 .
C42 K1 C10 108.64(10) 2_666 .
O1 K1 Ce1 156.21(6) 2_666 .
N2 K1 Ce1 42.90(6) . .
N3 K1 Ce1 43.18(6) . .
N1 K1 Ce1 41.92(6) . .
N4 K1 Ce1 42.01(6) . .
C6 K1 Ce1 59.49(7) . .
C7 K1 Ce1 59.56(8) . .
C3 K1 Ce1 61.23(7) . .
C41 K1 Ce1 134.08(7) 2_666 .
C42 K1 Ce1 112.44(7) 2_666 .
C10 K1 Ce1 61.08(7) . .
C3 N2 C6 108.4(3) . .
C3 N2 Ce1 132.1(2) . .
C6 N2 Ce1 119.1(2) . .
C3 N2 K1 99.8(2) . .
C6 N2 K1 89.4(2) . .
Ce1 N2 K1 86.89(9) . .
C12 N4 C15 107.7(3) . .
C12 N4 Ce1 128.0(2) . .
C15 N4 Ce1 116.2(2) . .
C12 N4 K1 104.1(2) . .
C15 N4 K1 113.0(2) . .
Ce1 N4 K1 83.61(9) . .
C300 N30 N31 106.1(3) . .
C300 N30 Ce1 130.3(3) . .
N31 N30 Ce1 123.3(2) . .
C302 N31 N30 109.2(3) . .
C302 N31 B1 129.5(4) . .
N30 N31 B1 121.2(3) . .
C202 N21 N20 109.5(3) . .
C202 N21 B1 130.3(4) . .
N20 N21 B1 120.2(3) . .
C200 N20 N21 105.8(3) . .
C200 N20 Ce1 129.8(3) . .
N21 N20 Ce1 124.2(2) . .
C17 N1 C1 107.6(3) . .
C17 N1 Ce1 114.6(2) . .
C1 N1 Ce1 123.5(2) . .
C17 N1 K1 117.8(2) . .
C1 N1 K1 106.5(2) . .
Ce1 N1 K1 85.61(10) . .
C102 N11 N10 109.2(3) . .
C102 N11 B1 128.7(4) . .
N10 N11 B1 122.1(3) . .
C100 N10 N11 105.9(3) . .
C100 N10 Ce1 131.3(3) . .
N11 N10 Ce1 122.4(2) . .
C7 N3 C10 108.1(3) . .
C7 N3 Ce1 118.8(2) . .
C10 N3 Ce1 133.0(3) . .
C7 N3 K1 87.5(2) . .
C10 N3 K1 101.4(2) . .
Ce1 N3 K1 85.39(10) . .
C12 C11 C10 123.4(4) . .
C12 C11 C29 119.9(3) . .
C10 C11 C29 116.2(4) . .
N2 C3 C2 121.3(3) . .
N2 C3 C4 108.4(3) . .
C2 C3 C4 129.4(4) . .
N2 C3 K1 56.02(17) . .
C2 C3 K1 94.0(2) . .
C4 C3 K1 106.6(2) . .
C15 C16 C17 124.9(3) . .
C15 C16 C38 117.0(3) . .
C17 C16 C38 118.0(3) . .
N4 C12 C11 125.4(3) . .
N4 C12 C13 108.8(3) . .
C11 C12 C13 125.5(4) . .
C19 C18 C17 107.1(3) . .
C19 C18 H18 126.4 . .
C17 C18 H18 126.4 . .
C1 C2 C3 123.4(4) . .
C1 C2 C20 118.8(4) . .
C3 C2 C20 117.1(3) . .
C9 C8 C7 107.3(4) . .
C9 C8 H8 126.4 . .
C7 C8 H8 126.4 . .
C5 C4 C3 107.3(3) . .
C5 C4 H4 126.3 . .
C3 C4 H4 126.3 . .
N2 C6 C5 108.5(3) . .
N2 C6 C7 114.4(3) . .
C5 C6 C7 134.7(4) . .
N2 C6 K1 64.15(19) . .
C5 C6 K1 110.9(2) . .
C7 C6 K1 76.8(2) . .
C21 C20 C25 119.9(4) . .
C21 C20 C2 120.0(3) . .
C25 C20 C2 120.1(4) . .
C30 C29 C34 119.6(4) . .
C30 C29 C11 120.3(4) . .
C34 C29 C11 120.0(4) . .
C33 C34 C29 119.4(4) . .
C33 C34 C37 120.2(4) . .
C29 C34 C37 120.5(4) . .
C8 C9 C10 107.6(4) . .
C8 C9 H9 126.2 . .
C10 C9 H9 126.2 . .
N1 C1 C2 125.1(4) . .
N1 C1 C19 108.9(3) . .
C2 C1 C19 125.9(4) . .
N30 C300 C301 110.7(4) . .
N30 C300 H300 124.6 . .
C301 C300 H300 124.6 . .
C18 C19 C1 107.8(4) . .
C18 C19 H19 126.1 . .
C1 C19 H19 126.1 . .
N3 C7 C8 108.6(3) . .
N3 C7 C6 115.2(4) . .
C8 C7 C6 133.9(4) . .
N3 C7 K1 66.2(2) . .
C8 C7 K1 110.2(2) . .
C6 C7 K1 76.5(2) . .
C4 C5 C6 107.1(3) . .
C4 C5 H5 126.4 . .
C6 C5 H5 126.4 . .
N4 C15 C16 125.1(3) . .
N4 C15 C14 107.8(3) . .
C16 C15 C14 126.9(3) . .
C23 C24 C25 122.7(4) . .
C23 C24 H24 118.7 . .
C25 C24 H24 118.7 . .
N1 C17 C16 124.3(3) . .
N1 C17 C18 108.5(3) . .
C16 C17 C18 127.1(3) . .
C14 C13 C12 108.4(4) . .
C14 C13 H13 125.8 . .
C12 C13 H13 125.8 . .
N10 C100 C101 111.1(4) . .
N10 C100 H100 124.5 . .
C101 C100 H100 124.5 . .
N3 C10 C11 121.9(4) . .
N3 C10 C9 108.2(3) . .
C11 C10 C9 127.9(4) . .
N3 C10 K1 55.21(19) . .
C11 C10 K1 93.5(2) . .
C9 C10 K1 104.7(3) . .
C24 C25 C20 118.5(4) . .
C24 C25 C28 120.6(4) . .
C20 C25 C28 120.9(4) . .
C22 C21 C20 119.1(4) . .
C22 C21 C26 119.5(4) . .
C20 C21 C26 121.4(4) . .
C102 C101 C100 104.4(4) . .
C102 C101 H101 127.8 . .
C100 C101 H101 127.8 . .
N21 C202 C201 109.5(4) . .
N21 C202 H202 125.3 . .
C201 C202 H202 125.3 . .
C24 C23 C22 117.9(4) . .
C24 C23 C27 120.7(4) . .
C22 C23 C27 121.4(4) . .
C13 C14 C15 107.2(3) . .
C13 C14 H14 126.4 . .
C15 C14 H14 126.4 . .
N11 C102 C101 109.5(4) . .
N11 C102 H102 125.3 . .
C101 C102 H102 125.3 . .
C302 C301 C300 104.7(4) . .
C302 C301 H301 127.7 . .
C300 C301 H301 127.7 . .
C202 C201 C200 104.2(4) . .
C202 C201 H201 127.9 . .
C200 C201 H201 127.9 . .
N20 C200 C201 111.2(4) . .
N20 C200 H200 124.4 . .
C201 C200 H200 124.4 . .
N31 C302 C301 109.2(4) . .
N31 C302 H302 125.4 . .
C301 C302 H302 125.4 . .
C33 C32 C31 117.6(4) . .
C33 C32 C36 121.0(4) . .
C31 C32 C36 121.4(4) . .
C21 C22 C23 122.0(4) . .
C21 C22 H22 119.0 . .
C23 C22 H22 119.0 . .
C25 C28 H28A 109.5 . .
C25 C28 H28B 109.5 . .
H28A C28 H28B 109.5 . .
C25 C28 H28C 109.5 . .
H28A C28 H28C 109.5 . .
H28B C28 H28C 109.5 . .
C32 C33 C34 122.0(4) . .
C32 C33 H33 119.0 . .
C34 C33 H33 119.0 . .
C29 C30 C31 119.5(4) . .
C29 C30 C35 120.3(4) . .
C31 C30 C35 120.1(4) . .
C21 C26 H26A 109.5 . .
C21 C26 H26B 109.5 . .
H26A C26 H26B 109.5 . .
C21 C26 H26C 109.5 . .
H26A C26 H26C 109.5 . .
H26B C26 H26C 109.5 . .
C34 C37 H37A 109.5 . .
C34 C37 H37B 109.5 . .
H37A C37 H37B 109.5 . .
C34 C37 H37C 109.5 . .
H37A C37 H37C 109.5 . .
H37B C37 H37C 109.5 . .
C23 C27 H27A 109.5 . .
C23 C27 H27B 109.5 . .
H27A C27 H27B 109.5 . .
C23 C27 H27C 109.5 . .
H27A C27 H27C 109.5 . .
H27B C27 H27C 109.5 . .
N11 B1 N31 111.9(3) . .
N11 B1 N21 110.8(3) . .
N31 B1 N21 110.6(3) . .
N11 B1 H1 107.8 . .
N31 B1 H1 107.8 . .
N21 B1 H1 107.8 . .
C32 C36 H36A 109.5 . .
C32 C36 H36B 109.5 . .
H36A C36 H36B 109.5 . .
C32 C36 H36C 109.5 . .
H36A C36 H36C 109.5 . .
H36B C36 H36C 109.5 . .
C32 C31 C30 121.9(5) . .
C32 C31 H31 119.1 . .
C30 C31 H31 119.1 . .
C30 C35 H35A 109.5 . .
C30 C35 H35B 109.5 . .
H35A C35 H35B 109.5 . .
C30 C35 H35C 109.5 . .
H35A C35 H35C 109.5 . .
H35B C35 H35C 109.5 . .
C39 C38 C43 116.8(4) . .
C39 C38 C16 120.7(4) . .
C43 C38 C16 122.5(3) . .
C41 C40 C39 119.2(4) . .
C41 C40 H40 120.4 . .
C39 C40 H40 120.4 . .
C38 C39 C40 122.5(4) . .
C38 C39 H39 118.7 . .
C40 C39 H39 118.7 . .
C42 C43 C38 121.6(4) . .
C42 C43 H43 119.2 . .
C38 C43 H43 119.2 . .
C41 O1 C44 117.8(3) . .
C41 O1 K1 108.2(2) . 2_666
C44 O1 K1 119.8(2) . 2_666
C43 C42 C41 120.4(4) . .
C43 C42 K1 145.2(3) . 2_666
C41 C42 K1 76.7(2) . 2_666
C43 C42 H42 119.8 . .
C41 C42 H42 119.8 . .
K1 C42 H42 53.5 2_666 .
O1 C41 C40 124.5(3) . .
O1 C41 C42 116.0(4) . .
C40 C41 C42 119.5(4) . .
O1 C41 K1 48.68(17) . 2_666
C40 C41 K1 143.2(3) . 2_666
C42 C41 K1 79.5(2) . 2_666
O1 C44 H44A 109.5 . .
O1 C44 H44B 109.5 . .
H44A C44 H44B 109.5 . .
O1 C44 H44C 109.5 . .
H44A C44 H44C 109.5 . .
H44B C44 H44C 109.5 . .

loop_
_geom_bond_atom_site_label_1
_geom_bond_atom_site_label_2
_geom_bond_distance
_geom_bond_site_symmetry_2
Ce1 N1 2.429(3) .
Ce1 N4 2.442(3) .
Ce1 N2 2.472(3) .
Ce1 N3 2.489(3) .
Ce1 N20 2.600(3) .
Ce1 N30 2.621(3) .
Ce1 N10 2.630(3) .
Ce1 K1 3.6255(9) .
K1 O1 2.643(3) 2_666
K1 N2 2.790(3) .
K1 N3 2.844(3) .
K1 N1 2.884(3) .
K1 N4 2.965(3) .
K1 C6 3.100(4) .
K1 C7 3.104(4) .
K1 C3 3.315(4) .
K1 C41 3.342(4) 2_666
K1 C42 3.376(4) 2_666
K1 C10 3.395(4) .
N2 C3 1.376(5) .
N2 C6 1.382(5) .
N4 C12 1.384(5) .
N4 C15 1.392(5) .
N30 C300 1.334(5) .
N30 N31 1.368(4) .
N31 C302 1.341(5) .
N31 B1 1.540(6) .
N21 C202 1.337(5) .
N21 N20 1.383(5) .
N21 B1 1.553(6) .
N20 C200 1.336(5) .
N1 C17 1.378(5) .
N1 C1 1.393(5) .
N11 C102 1.340(5) .
N11 N10 1.380(4) .
N11 B1 1.521(6) .
N10 C100 1.322(5) .
N3 C7 1.374(5) .
N3 C10 1.377(5) .
C11 C12 1.410(6) .
C11 C10 1.414(5) .
C11 C29 1.504(5) .
C3 C2 1.425(6) .
C3 C4 1.427(5) .
C16 C15 1.408(5) .
C16 C17 1.431(5) .
C16 C38 1.488(5) .
C12 C13 1.428(5) .
C18 C19 1.368(5) .
C18 C17 1.456(6) .
C18 H18 0.9500 .
C2 C1 1.409(5) .
C2 C20 1.490(5) .
C8 C9 1.372(6) .
C8 C7 1.425(6) .
C8 H8 0.9500 .
C4 C5 1.393(6) .
C4 H4 0.9500 .
C6 C5 1.425(5) .
C6 C7 1.431(5) .
C20 C21 1.408(6) .
C20 C25 1.412(5) .
C29 C30 1.382(6) .
C29 C34 1.397(5) .
C34 C33 1.394(6) .
C34 C37 1.503(6) .
C9 C10 1.425(6) .
C9 H9 0.9500 .
C1 C19 1.429(5) .
C300 C301 1.390(6) .
C300 H300 0.9500 .
C19 H19 0.9500 .
C5 H5 0.9500 .
C15 C14 1.459(5) .
C24 C23 1.382(6) .
C24 C25 1.396(6) .
C24 H24 0.9500 .
C13 C14 1.359(6) .
C13 H13 0.9500 .
C100 C101 1.403(6) .
C100 H100 0.9500 .
C25 C28 1.494(6) .
C21 C22 1.392(6) .
C21 C26 1.505(6) .
C101 C102 1.358(6) .
C101 H101 0.9500 .
C202 C201 1.377(6) .
C202 H202 0.9500 .
C23 C22 1.395(6) .
C23 C27 1.506(6) .
C14 H14 0.9500 .
C102 H102 0.9500 .
C301 C302 1.364(6) .
C301 H301 0.9500 .
C201 C200 1.400(6) .
C201 H201 0.9500 .
C200 H200 0.9500 .
C302 H302 0.9500 .
C32 C33 1.380(6) .
C32 C31 1.383(6) .
C32 C36 1.504(6) .
C22 H22 0.9500 .
C28 H28A 0.9800 .
C28 H28B 0.9800 .
C28 H28C 0.9800 .
C33 H33 0.9500 .
C30 C31 1.399(6) .
C30 C35 1.518(6) .
C26 H26A 0.9800 .
C26 H26B 0.9800 .
C26 H26C 0.9800 .
C37 H37A 0.9800 .
C37 H37B 0.9800 .
C37 H37C 0.9800 .
C27 H27A 0.9800 .
C27 H27B 0.9800 .
C27 H27C 0.9800 .
B1 H1 1.0000 .
C36 H36A 0.9800 .
C36 H36B 0.9800 .
C36 H36C 0.9800 .
C31 H31 0.9500 .
C35 H35A 0.9800 .
C35 H35B 0.9800 .
C35 H35C 0.9800 .
C38 C39 1.384(5) .
C38 C43 1.394(5) .
C40 C41 1.382(6) .
C40 C39 1.396(5) .
C40 H40 0.9500 .
C39 H39 0.9500 .
C43 C42 1.384(5) .
C43 H43 0.9500 .
O1 C41 1.379(5) .
O1 C44 1.439(5) .
O1 K1 2.643(3) 2_666
C42 C41 1.385(5) .
C42 K1 3.376(4) 2_666
C42 H42 0.9500 .
C41 K1 3.342(4) 2_666
C44 H44A 0.9800 .
C44 H44B 0.9800 .
C44 H44C 0.9800 .

loop_
_platon_squeeze_void_nr
_platon_squeeze_void_average_x
_platon_squeeze_void_average_y
_platon_squeeze_void_average_z
_platon_squeeze_void_volume
_platon_squeeze_void_count_electrons
_platon_squeeze_void_content
1 0.007 0.031 0.248 246 48 ' '
2 -0.008 -0.031 0.752 245 48 ' '
3 0.352 0.336 0.512 6 0 ' '
4 0.648 0.664 0.488 6 0 ' '
